data_2221710
loop_
_publ_author_name
'Alizadeh, Robabeh'
'Heidari, Amene'
'Ahmadi, Roya'
'Amani, Vahid'

_publ_section_title Dibromido(2,9-dimethyl-1,10-phenanthroline-\k^2^<i>N</i>,<i>N</i>')mercury(II)
_journal_coeditor_code HK2645
_journal_issue 5
_journal_name_full 'Acta Crystallographica Section E'
_journal_page_first m483
_journal_page_last m484
_journal_paper_doi 10.1107/S1600536809009994
_journal_volume 65
_journal_year 2009
_chemical_formula_iupac '[Hg Br2 (C14 H12 N2)]'
_chemical_formula_moiety 'C14 H12 Br2 Hg N2'
_chemical_formula_sum 'C14 H12 Br2 Hg N2'
_chemical_formula_weight 568.65
_chemical_name_systematic Dibromido(2,9-dimethyl-1,10-phenanthroline-\k^2^<i>N</i>,<i>N</i>')mercury(II)
_space_group_IT_number 14
_symmetry_cell_setting monoclinic
_symmetry_space_group_name_Hall '-P 2ybc'
_symmetry_space_group_name_H-M 'P 1 21/c 1'
_atom_sites_solution_hydrogens geom
_atom_sites_solution_primary direct
_atom_sites_solution_secondary difmap
_audit_creation_method SHELXL-97
_cell_angle_alpha 90.00
_cell_angle_beta 97.517(6)
_cell_angle_gamma 90.00
_cell_formula_units_Z 4
_cell_length_a 7.8587(7)
_cell_length_b 10.5556(8)
_cell_length_c 18.7304(13)
_cell_measurement_reflns_used 1005
_cell_measurement_temperature 298(2)
_cell_measurement_theta_max 29.23
_cell_measurement_theta_min 2.22
_cell_volume 1540.4(2)
_computing_cell_refinement 'SAINT (Bruker, 1998)'
_computing_data_collection 'SMART (Bruker, 1998)'
_computing_data_reduction 'SAINT (Bruker, 1998)'
_computing_molecular_graphics 'ORTEP-3 for Windows (Farrugia, 1997)'
_computing_publication_material 'WinGX (Farrugia, 1999)'
_computing_structure_refinement 'SHELXTL (Sheldrick, 2008)'
_computing_structure_solution 'SHELXTL (Sheldrick, 2008)'
_diffrn_ambient_temperature 298(2)
_diffrn_measured_fraction_theta_full 0.994
_diffrn_measured_fraction_theta_max 0.994
_diffrn_measurement_device_type 'Bruker SMART CCD area-detector'
_diffrn_measurement_method '\f and \w'
_diffrn_radiation_monochromator graphite
_diffrn_radiation_source 'fine-focus sealed tube'
_diffrn_radiation_type MoK\a
_diffrn_radiation_wavelength 0.71073
_diffrn_reflns_av_R_equivalents 0.0934
_diffrn_reflns_av_sigmaI/netI 0.0711
_diffrn_reflns_limit_h_max 10
_diffrn_reflns_limit_h_min -10
_diffrn_reflns_limit_k_max 14
_diffrn_reflns_limit_k_min -13
_diffrn_reflns_limit_l_max 25
_diffrn_reflns_limit_l_min -19
_diffrn_reflns_number 11121
_diffrn_reflns_theta_full 29.23
_diffrn_reflns_theta_max 29.23
_diffrn_reflns_theta_min 2.22
_diffrn_standards_number 0
_exptl_absorpt_coefficient_mu 15.167
_exptl_absorpt_correction_T_max 0.022
_exptl_absorpt_correction_T_min 0.008
_exptl_absorpt_correction_type numerical
_exptl_absorpt_process_details 'Shape of crystal determined optically'
_exptl_crystal_colour colorless
_exptl_crystal_density_diffrn 2.452
_exptl_crystal_density_method 'not measured'
_exptl_crystal_description block
_exptl_crystal_F_000 1040
_exptl_crystal_size_max 0.49
_exptl_crystal_size_mid 0.44
_exptl_crystal_size_min 0.26
_refine_diff_density_max 1.227
_refine_diff_density_min -2.400
_refine_ls_extinction_method none
_refine_ls_goodness_of_fit_ref 1.124
_refine_ls_hydrogen_treatment constr
_refine_ls_matrix_type full
_refine_ls_number_parameters 172
_refine_ls_number_reflns 4161
_refine_ls_number_restraints 0
_refine_ls_restrained_S_all 1.124
_refine_ls_R_factor_all 0.0988
_refine_ls_R_factor_gt 0.0684
_refine_ls_shift/su_max 0.007
_refine_ls_shift/su_mean 0.001
_refine_ls_structure_factor_coef Fsqd
_refine_ls_weighting_details 'calc w=1/[\s^2^(Fo^2^)+(0.0825P)^2^+6.5584P] where P=(Fo^2^+2Fc^2^)/3'
_refine_ls_weighting_scheme calc
_refine_ls_wR_factor_gt 0.1653
_refine_ls_wR_factor_ref 0.1829
_reflns_number_gt 3006
_reflns_number_total 4161
_reflns_threshold_expression I>2\s(I)
_cod_data_source_file hk2645.cif
_cod_data_source_block I
_cod_original_sg_symbol_H-M 'P 21/c'
_cod_database_code 2221710
_cod_database_fobs_code 2221710

loop_
_symmetry_equiv_pos_as_xyz
'x, y, z'
'-x, y+1/2, -z+1/2'
'-x, -y, -z'
'x, -y-1/2, z-1/2'

loop_
_atom_site_type_symbol
_atom_site_label
_atom_site_fract_x
_atom_site_fract_y
_atom_site_fract_z
_atom_site_U_iso_or_equiv
_atom_site_adp_type
_atom_site_calc_flag
_atom_site_refinement_flags
_atom_site_occupancy
_atom_site_disorder_assembly
_atom_site_disorder_group
Hg Hg1 0.21080(7) 0.79014(4) 0.39095(3) 0.05349(18) Uani d . 1 . .
Br Br1 -0.0605(2) 0.8266(2) 0.30622(9) 0.0836(5) Uani d . 1 . .
Br Br2 0.4351(2) 0.95948(12) 0.39430(9) 0.0783(5) Uani d . 1 . .
N N1 0.3074(11) 0.5823(8) 0.3777(5) 0.0424(18) Uani d . 1 . .
N N2 0.1876(11) 0.6779(8) 0.4970(5) 0.0376(17) Uani d . 1 . .
C C1 0.376(3) 0.6301(15) 0.2566(8) 0.086(5) Uani d . 1 . .
H H1A 0.4518 0.6985 0.2730 0.103 Uiso calc R 1 . .
H H1B 0.2641 0.6632 0.2400 0.103 Uiso calc R 1 . .
H H1C 0.4200 0.5866 0.2179 0.103 Uiso calc R 1 . .
C C2 0.3645(15) 0.5411(10) 0.3164(5) 0.043(2) Uani d . 1 . .
C C3 0.4185(17) 0.4150(11) 0.3120(7) 0.056(3) Uani d . 1 . .
H H3 0.4595 0.3857 0.2706 0.067 Uiso calc R 1 . .
C C4 0.4101(14) 0.3354(11) 0.3692(7) 0.052(3) Uani d . 1 . .
H H4 0.4445 0.2515 0.3659 0.062 Uiso calc R 1 . .
C C5 0.3508(12) 0.3775(9) 0.4323(6) 0.040(2) Uani d . 1 . .
C C6 0.3390(15) 0.2991(10) 0.4931(8) 0.054(3) Uani d . 1 . .
H H6 0.3745 0.2151 0.4925 0.065 Uiso calc R 1 . .
C C7 0.2778(17) 0.3444(11) 0.5512(8) 0.059(3) Uani d . 1 . .
H H7 0.2710 0.2909 0.5901 0.071 Uiso calc R 1 . .
C C8 0.2221(14) 0.4732(10) 0.5553(6) 0.045(2) Uani d . 1 . .
C C9 0.1555(16) 0.5221(12) 0.6139(6) 0.052(3) Uani d . 1 . .
H H9 0.1428 0.4704 0.6531 0.063 Uiso calc R 1 . .
C C10 0.1082(17) 0.6457(15) 0.6147(7) 0.060(3) Uani d . 1 . .
H H10 0.0646 0.6789 0.6546 0.072 Uiso calc R 1 . .
C C11 0.1255(15) 0.7242(11) 0.5544(6) 0.049(2) Uani d . 1 . .
C C12 0.078(2) 0.8630(13) 0.5530(8) 0.068(4) Uani d . 1 . .
H H12A -0.0089 0.8790 0.5129 0.081 Uiso calc R 1 . .
H H12B 0.1773 0.9133 0.5483 0.081 Uiso calc R 1 . .
H H12C 0.0340 0.8847 0.5970 0.081 Uiso calc R 1 . .
C C13 0.2361(12) 0.5538(9) 0.4964(5) 0.0353(18) Uani d . 1 . .
C C14 0.2975(11) 0.5055(9) 0.4335(6) 0.038(2) Uani d . 1 . .

loop_
_atom_site_aniso_label
_atom_site_aniso_U_11
_atom_site_aniso_U_22
_atom_site_aniso_U_33
_atom_site_aniso_U_12
_atom_site_aniso_U_13
_atom_site_aniso_U_23
Hg1 0.0797(3) 0.0314(2) 0.0497(3) 0.00853(18) 0.0099(2) 0.00815(17)
Br1 0.0775(9) 0.1107(13) 0.0618(9) 0.0161(9) 0.0063(7) 0.0348(9)
Br2 0.1172(12) 0.0377(6) 0.0795(10) -0.0148(7) 0.0114(9) 0.0107(6)
N1 0.059(5) 0.029(4) 0.039(4) -0.004(3) 0.002(4) -0.004(3)
N2 0.046(4) 0.034(4) 0.033(4) 0.002(3) 0.005(3) 0.001(3)
C1 0.148(16) 0.056(8) 0.059(9) 0.013(9) 0.030(10) -0.006(7)
C2 0.062(6) 0.038(5) 0.029(5) 0.000(4) 0.003(4) -0.005(4)
C3 0.080(8) 0.040(6) 0.050(6) 0.001(5) 0.016(6) -0.015(5)
C4 0.046(6) 0.034(5) 0.074(8) 0.005(4) 0.004(5) -0.007(5)
C5 0.037(5) 0.031(4) 0.050(6) 0.002(4) -0.005(4) 0.001(4)
C6 0.055(6) 0.034(5) 0.071(8) 0.006(4) -0.001(6) 0.015(5)
C7 0.073(8) 0.036(6) 0.064(8) -0.006(5) -0.002(6) 0.023(5)
C8 0.050(6) 0.041(5) 0.041(5) -0.010(4) -0.002(4) 0.013(4)
C9 0.064(7) 0.052(6) 0.039(6) -0.008(5) 0.000(5) 0.007(5)
C10 0.059(7) 0.078(9) 0.045(6) -0.015(6) 0.020(5) -0.013(6)
C11 0.057(6) 0.045(6) 0.043(6) 0.001(5) 0.001(5) -0.002(4)
C12 0.102(11) 0.048(7) 0.055(7) 0.008(7) 0.014(7) -0.008(6)
C13 0.036(4) 0.032(4) 0.037(5) -0.003(3) -0.001(4) 0.006(4)
C14 0.031(4) 0.035(4) 0.045(5) -0.001(3) -0.005(4) 0.005(4)

loop_
_atom_type_symbol
_atom_type_description
_atom_type_scat_dispersion_real
_atom_type_scat_dispersion_imag
_atom_type_scat_source
C C 0.0033 0.0016 'International Tables Vol C Tables 4.2.6.8 and 6.1.1.4'
H H 0.0000 0.0000 'International Tables Vol C Tables 4.2.6.8 and 6.1.1.4'
N N 0.0061 0.0033 'International Tables Vol C Tables 4.2.6.8 and 6.1.1.4'
Hg Hg -2.3894 9.2266 'International Tables Vol C Tables 4.2.6.8 and 6.1.1.4'
Br Br -0.2901 2.4595 'International Tables Vol C Tables 4.2.6.8 and 6.1.1.4'

loop_
_geom_angle_atom_site_label_1
_geom_angle_atom_site_label_2
_geom_angle_atom_site_label_3
_geom_angle_site_symmetry_1
_geom_angle_site_symmetry_3
_geom_angle
_geom_angle_publ_flag
Br2 Hg1 Br1 . . 116.23(6) yes
N1 Hg1 Br1 . . 109.6(2) yes
N1 Hg1 Br2 . . 115.7(2) yes
N2 Hg1 Br1 . . 117.3(2) yes
N2 Hg1 Br2 . . 118.2(2) yes
N2 Hg1 N1 . . 71.2(3) yes
C14 N1 C2 . . 121.8(9) ?
C14 N1 Hg1 . . 115.7(7) ?
C2 N1 Hg1 . . 122.5(7) ?
C11 N2 C13 . . 119.4(9) ?
C11 N2 Hg1 . . 125.3(7) ?
C13 N2 Hg1 . . 115.2(6) ?
C2 C1 H1A . . 109.5 ?
C2 C1 H1B . . 109.5 ?
H1A C1 H1B . . 109.5 ?
C2 C1 H1C . . 109.5 ?
H1A C1 H1C . . 109.5 ?
H1B C1 H1C . . 109.5 ?
N1 C2 C3 . . 119.4(10) ?
N1 C2 C1 . . 119.9(10) ?
C3 C2 C1 . . 120.7(11) ?
C4 C3 C2 . . 119.3(11) ?
C4 C3 H3 . . 120.3 ?
C2 C3 H3 . . 120.3 ?
C3 C4 C5 . . 121.5(10) ?
C3 C4 H4 . . 119.3 ?
C5 C4 H4 . . 119.3 ?
C4 C5 C14 . . 116.7(10) ?
C4 C5 C6 . . 123.8(10) ?
C14 C5 C6 . . 119.5(10) ?
C7 C6 C5 . . 120.9(10) ?
C7 C6 H6 . . 119.6 ?
C5 C6 H6 . . 119.6 ?
C6 C7 C8 . . 122.0(11) ?
C6 C7 H7 . . 119.0 ?
C8 C7 H7 . . 119.0 ?
C9 C8 C13 . . 118.3(10) ?
C9 C8 C7 . . 123.4(11) ?
C13 C8 C7 . . 118.4(11) ?
C10 C9 C8 . . 120.2(11) ?
C10 C9 H9 . . 119.9 ?
C8 C9 H9 . . 119.9 ?
C9 C10 C11 . . 119.8(12) ?
C9 C10 H10 . . 120.1 ?
C11 C10 H10 . . 120.1 ?
N2 C11 C10 . . 120.8(11) ?
N2 C11 C12 . . 117.3(11) ?
C10 C11 C12 . . 121.9(11) ?
C11 C12 H12A . . 109.5 ?
C11 C12 H12B . . 109.5 ?
H12A C12 H12B . . 109.5 ?
C11 C12 H12C . . 109.5 ?
H12A C12 H12C . . 109.5 ?
H12B C12 H12C . . 109.5 ?
N2 C13 C8 . . 121.5(10) ?
N2 C13 C14 . . 118.4(8) ?
C8 C13 C14 . . 120.1(9) ?
N1 C14 C5 . . 121.3(10) ?
N1 C14 C13 . . 119.4(9) ?
C5 C14 C13 . . 119.2(9) ?

loop_
_geom_bond_atom_site_label_1
_geom_bond_atom_site_label_2
_geom_bond_site_symmetry_2
_geom_bond_distance
_geom_bond_publ_flag
Hg1 Br2 . 2.5053(16) yes
Hg1 Br1 . 2.5156(17) yes
N1 Hg1 . 2.345(8) yes
N2 Hg1 . 2.340(8) yes
C1 C2 . 1.474(19) ?
C1 H1A . 0.9600 ?
C1 H1B . 0.9600 ?
C1 H1C . 0.9600 ?
C2 N1 . 1.359(13) ?
C2 C3 . 1.403(15) ?
C3 C4 . 1.370(18) ?
C3 H3 . 0.9300 ?
C4 C5 . 1.400(17) ?
C4 H4 . 0.9300 ?
C5 C14 . 1.416(13) ?
C5 C6 . 1.421(16) ?
C6 C7 . 1.33(2) ?
C6 H6 . 0.9300 ?
C7 C8 . 1.433(16) ?
C7 H7 . 0.9300 ?
C8 C9 . 1.377(17) ?
C8 C13 . 1.409(13) ?
C9 C10 . 1.36(2) ?
C9 H9 . 0.9300 ?
C10 C11 . 1.422(18) ?
C10 H10 . 0.9300 ?
C11 N2 . 1.330(14) ?
C11 C12 . 1.512(18) ?
C12 H12A . 0.9600 ?
C12 H12B . 0.9600 ?
C12 H12C . 0.9600 ?
C13 N2 . 1.365(12) ?
C13 C14 . 1.425(15) ?
C14 N1 . 1.333(13) ?

loop_
_geom_hbond_atom_site_label_D
_geom_hbond_atom_site_label_H
_geom_hbond_atom_site_label_A
_geom_hbond_site_symmetry_A
_geom_hbond_distance_DH
_geom_hbond_distance_HA
_geom_hbond_distance_DA
_geom_hbond_angle_DHA
_geom_hbond_publ_flag
C1 H1C Br2 2_645 0.96 2.85 3.812(18) 178.00 yes

loop_
_geom_torsion_atom_site_label_1
_geom_torsion_atom_site_label_2
_geom_torsion_atom_site_label_3
_geom_torsion_atom_site_label_4
_geom_torsion_site_symmetry_1
_geom_torsion_site_symmetry_2
_geom_torsion_site_symmetry_3
_geom_torsion_site_symmetry_4
_geom_torsion
_geom_torsion_publ_flag
N1 C2 C3 C4 . . . . 1.0(18) ?
C1 C2 C3 C4 . . . . 178.4(13) ?
C2 C3 C4 C5 . . . . -0.8(19) ?
C3 C4 C5 C14 . . . . 1.0(16) ?
C3 C4 C5 C6 . . . . 179.8(11) ?
C4 C5 C6 C7 . . . . -178.5(11) ?
C14 C5 C6 C7 . . . . 0.3(17) ?
C5 C6 C7 C8 . . . . -0.3(19) ?
C6 C7 C8 C9 . . . . 178.8(12) ?
C6 C7 C8 C13 . . . . -1.1(18) ?
C13 C8 C9 C10 . . . . -1.3(17) ?
C7 C8 C9 C10 . . . . 178.8(12) ?
C8 C9 C10 C11 . . . . 0.9(19) ?
C9 C10 C11 N2 . . . . 0.0(19) ?
C9 C10 C11 C12 . . . . -178.9(12) ?
C9 C8 C13 N2 . . . . 0.9(15) ?
C7 C8 C13 N2 . . . . -179.2(10) ?
C9 C8 C13 C14 . . . . -177.3(9) ?
C7 C8 C13 C14 . . . . 2.6(15) ?
C4 C5 C14 N1 . . . . -1.6(14) ?
C6 C5 C14 N1 . . . . 179.6(9) ?
C4 C5 C14 C13 . . . . -179.9(9) ?
C6 C5 C14 C13 . . . . 1.2(14) ?
N2 C13 C14 N1 . . . . 0.7(14) ?
C8 C13 C14 N1 . . . . 178.9(9) ?
N2 C13 C14 C5 . . . . 179.1(8) ?
C8 C13 C14 C5 . . . . -2.7(14) ?
C5 C14 N1 C2 . . . . 1.9(15) ?
C13 C14 N1 C2 . . . . -179.8(9) ?
C5 C14 N1 Hg1 . . . . 179.7(7) ?
C13 C14 N1 Hg1 . . . . -2.0(11) ?
C3 C2 N1 C14 . . . . -1.6(16) ?
C1 C2 N1 C14 . . . . -178.9(12) ?
C3 C2 N1 Hg1 . . . . -179.2(9) ?
C1 C2 N1 Hg1 . . . . 3.4(16) ?
C10 C11 N2 C13 . . . . -0.4(16) ?
C12 C11 N2 C13 . . . . 178.6(10) ?
C10 C11 N2 Hg1 . . . . 176.5(8) ?
C12 C11 N2 Hg1 . . . . -4.5(15) ?
C8 C13 N2 C11 . . . . 0.0(15) ?
C14 C13 N2 C11 . . . . 178.2(9) ?
C8 C13 N2 Hg1 . . . . -177.2(7) ?
C14 C13 N2 Hg1 . . . . 1.0(11) ?
C11 N2 Hg1 N1 . . . . -178.4(9) ?
C13 N2 Hg1 N1 . . . . -1.4(6) ?
C11 N2 Hg1 Br2 . . . . 71.9(9) ?
C13 N2 Hg1 Br2 . . . . -111.1(6) ?
C11 N2 Hg1 Br1 . . . . -75.5(9) ?
C13 N2 Hg1 Br1 . . . . 101.6(6) ?
C14 N1 Hg1 N2 . . . . 1.7(7) ?
C2 N1 Hg1 N2 . . . . 179.6(9) ?
C14 N1 Hg1 Br2 . . . . 114.7(7) ?
C2 N1 Hg1 Br2 . . . . -67.5(8) ?
C14 N1 Hg1 Br1 . . . . -111.4(7) ?
C2 N1 Hg1 Br1 . . . . 66.4(8) ?
